data_9000346
loop_
_publ_author_name
'Cameron, M.'
'Sueno, S.'
'Prewitt, C. T.'
'Papike, J. J.'

_publ_section_title
;High-temperature crystal chemistry of acmite, diopside, hedenbergite,
 jadeite, spodumene, and ureyite T = 24 C pyroxene
;
_journal_name_full 'American Mineralogist'
_journal_page_first 594
_journal_page_last 618
_journal_volume 58
_journal_year 1973
_chemical_formula_sum 'Al Li O6 Si2'
_chemical_name_mineral Spodumene
_space_group_crystal_system monoclinic
_space_group_IT_number 15
_space_group_name_Hall '-C 2yc'
_space_group_name_H-M_alt 'C 1 2/c 1'
_symmetry_space_group_name_H-M 'C 1 2/c 1'
_cell_angle_alpha 90
_cell_angle_beta 110.15
_cell_angle_gamma 90
_cell_formula_units_Z 4
_cell_length_a 9.463
_cell_length_b 8.392
_cell_length_c 5.218
_cell_volume 389.017
_database_code_amcsd 0000355
_diffrn_ambient_temperature 297.15
_exptl_crystal_density_diffrn 3.177
_cod_original_formula_sum 'Si2 Al Li O6'
_cod_database_code 9000346

loop_
_space_group_symop_id
_space_group_symop_operation_xyz
1 x,y,z
2 1/2+x,1/2+y,z
3 x,-y,1/2+z
4 1/2+x,1/2-y,1/2+z
5 -x,y,1/2-z
6 1/2-x,1/2+y,1/2-z
7 -x,-y,-z
8 1/2-x,1/2-y,-z

loop_
_atom_site_aniso_label
_atom_site_aniso_U_11
_atom_site_aniso_U_22
_atom_site_aniso_U_33
_atom_site_aniso_U_12
_atom_site_aniso_U_13
_atom_site_aniso_U_23
Si 0.00167 0.00210 0.00180 -0.00068 0.00066 -0.00019
Al1 0.00215 0.00260 0.00170 0.00000 0.00049 0.00000
Li2 0.01214 0.01440 0.01651 0.00000 0.00446 0.00000
O1 0.00256 0.00389 0.00216 -0.00036 0.00015 0.00002
O2 0.00554 0.00426 0.00771 -0.00249 0.00339 -0.00061
O3 0.00387 0.00858 0.00278 0.00092 0.00056 -0.00247

loop_
_atom_site_label
_atom_site_fract_x
_atom_site_fract_y
_atom_site_fract_z
Si 0.29410 0.09350 0.25600
Al1 0.00000 0.90660 0.25000
Li2 0.00000 0.27520 0.25000
O1 0.10990 0.08230 0.14020
O2 0.36460 0.26730 0.30090
O3 0.35650 0.98710 0.05780

loop_
_cod_related_entry_id
_cod_related_entry_database
_cod_related_entry_code
1 AMCSD 0000355
